data_7206071
loop_
_publ_author_name
'M\'inguez Espallargas, Guillermo'
'Florence, Alastair J.'
'van de Streek, Jacco'
'Brammer, Lee'

_publ_section_title
;
 Different structural destinations: comparing reactions of
 [CuBr2(3-Brpy)2] crystals with HBr and HCl gas
;
_journal_issue 13
_journal_name_full CrystEngComm
_journal_page_first 4400
_journal_paper_doi 10.1039/c1ce05222e
_journal_volume 13
_journal_year 2011
_chemical_compound_source 'see text'
_chemical_formula_moiety 'C10 H8 Br4 Cu N2'
_chemical_formula_sum 'C10 H8 Br4 Cu N2'
_chemical_formula_weight 539.33
_chemical_name_systematic ?
_space_group_IT_number 14
_symmetry_cell_setting monoclinic
_symmetry_Int_Tables_number 14
_symmetry_space_group_name_Hall '-P 2ybc'
_symmetry_space_group_name_H-M 'P 1 21/c 1'
_cell_angle_alpha 90
_cell_angle_beta 90.6948(13)
_cell_angle_gamma 90
_cell_formula_units_Z 2
_cell_length_a 4.058180(52)
_cell_length_b 13.94699(17)
_cell_length_c 12.42233(17)
_cell_measurement_temperature 400
_cell_volume 703.045(16)
_computing_data_collection 'DIFFRAC plus XRD Commander (Kienle & Jacob, 2003)'
_computing_data_reduction 'DASH (David et al., 2001)'
_computing_publication_material 'enCifer (Cambridge Crystallographic Data Centre, 2004)'
_computing_structure_refinement 'Topas (Coelho, 2003)'
_computing_structure_solution 'DASH (David et al., 2001)'
_diffrn_ambient_temperature 400
_diffrn_radiation_monochromator 'primary focussing, Ge 111'
_diffrn_radiation_probe x-ray
_diffrn_radiation_type synchrotron
_diffrn_radiation_wavelength 0.999370
_diffrn_reflns_limit_h_max 2
_diffrn_reflns_limit_h_min 0
_diffrn_reflns_limit_k_max 9
_diffrn_reflns_limit_k_min -8
_diffrn_reflns_limit_l_max 8
_diffrn_reflns_limit_l_min -8
_diffrn_reflns_number 241
_diffrn_source synchrotron
_exptl_absorpt_coefficient_mu 7.801
_exptl_absorpt_correction_type none
_exptl_crystal_density_diffrn 2.548
_exptl_crystal_density_method 'Not Measured'
_exptl_crystal_F_000 502
_pd_char_colour green
_pd_char_particle_morphology 'visual estimate, prisms'
_pd_instr_location 'Solid-State Research Group, University of Strathclyde, Glasgow, U.K.'
_pd_meas_2theta_range_inc 0.01
_pd_meas_2theta_range_max 40.0
_pd_meas_2theta_range_min 2.0
_pd_meas_number_of_points 3800
_pd_meas_scan_method step
_pd_prep_temperature 400
_pd_proc_ls_background_function
;
Chebyshev polynomial
;
_pd_proc_ls_pref_orient_corr
; 
A spherical harmonics-based preferred orientation correction 
was applied with Topas during the Rietveld refinement.
;
_pd_proc_ls_profile_function
;   
Fundamental parameters with axial divergence correction
;
_pd_proc_ls_prof_R_factor 0.0614
_pd_proc_ls_prof_wR_expected 0.0308
_pd_proc_ls_prof_wR_factor 0.0633
_pd_spec_mounting '0.7 mm borosilicate capillary'
_pd_spec_mount_mode transmission
_pd_spec_shape cylinder
_pd_spec_size_axial 12
_pd_spec_size_equat 0.7
_refine_ls_extinction_method none
_refine_ls_goodness_of_fit_all 2.055
_refine_ls_hydrogen_treatment refxyz
_refine_ls_matrix_type sparse
_refine_ls_number_constraints 39
_refine_ls_number_parameters 48
_refine_ls_number_restraints 0
_refine_ls_shift/su_max 0.005
_refine_ls_weighting_details 1/\s(Y~obs~)^2^
_refine_ls_weighting_scheme sigma
_cod_data_source_file 1_afterheating.cif
_cod_data_source_block 1
_cod_original_sg_symbol_H-M 'P 21/c'
_cod_database_code 7206071

loop_
_symmetry_equiv_pos_site_id
_symmetry_equiv_pos_as_xyz
1 -x,-y,-z
2 -x,1/2+y,1/2-z
3 x,1/2-y,1/2+z
4 x,y,z

loop_
_atom_site_label
_atom_site_type_symbol
_atom_site_thermal_displace_type
_atom_site_fract_x
_atom_site_fract_y
_atom_site_fract_z
_atom_site_occupancy
_atom_site_U_iso_or_equiv
_atom_site_calc_flag
_atom_site_refinement_flags
Cu1 Cu Uiso 0 0.5 0.5 1.000 0.0345 . .
Br1 Br Uiso 0.37155(82) 0.46519(23) 0.65142(25) 1.000 0.0345 . .
N1 N Uiso -0.0165(13) 0.36045(44) 0.45615(43) 1.000 0.0345 . .
C2 C Uiso -0.1335(20) 0.29374(47) 0.52347(58) 1.000 0.0345 . .
H2 H Uiso -0.228289 0.313999 0.60135 1.000 0.0414 . .
C3 C Uiso -0.1350(20) 0.19805(47) 0.49686(57) 1.000 0.0345 . .
Br3 Br Uiso -0.29605(75) 0.10970(20) 0.59829(24) 1.000 0.0345 . .
C4 C Uiso -0.0158(18) 0.16865(46) 0.39933(54) 1.000 0.0345 . .
H4 H Uiso -0.00733273 0.093476 0.37770 1.000 0.0414 . .
C5 C Uiso 0.1045(20) 0.23653(49) 0.33050(61) 1.000 0.0345 . .
H5 H Uiso 0.200866 0.216148 0.25287 1.000 0.0414 . .
C6 C Uiso 0.1013(19) 0.33230(47) 0.36134(58) 1.000 0.0345 . .
H6 H Uiso 0.196548 0.38438 0.30503 1.000 0.0414 . .

loop_
_atom_type_symbol
_atom_type_description
_atom_type_scat_dispersion_real
_atom_type_scat_dispersion_imag
_atom_type_scat_source
N N 0.014 0.007 'International Tables Vol C Tables 4.2.6.8 and 6.1.1.4'
Cu Cu -0.073 2.280 'International Tables Vol C Tables 4.2.6.8 and 6.1.1.4'
Br Br -2.135 0.584 'International Tables Vol C Tables 4.2.6.8 and 6.1.1.4'
H H 0.0000 0.0000 'International Tables Vol C Tables 4.2.6.8 and 6.1.1.4'
C C 0.008 0.003 'International Tables Vol C Tables 4.2.6.8 and 6.1.1.4'

loop_
_geom_angle_atom_site_label_1
_geom_angle_atom_site_label_2
_geom_angle_atom_site_label_3
_geom_angle
_geom_angle_site_symmetry_1
_geom_angle_site_symmetry_2
_geom_angle_site_symmetry_3
_geom_angle_publ_flag
Br1 Cu1 N1 91.95(16) . . . no
Br1 Cu1 Br1 180.00 . . 1_566 no
Br1 Cu1 N1 88.04 . . 1_566 no
N1 Cu1 Br1 88.04 . . 1_566 no
N1 Cu1 N1 180.00 . . 1_566 no
Cu1 N1 C2 120.7(4) . . . no
Cu1 N1 C6 120.6(5) . . . no
C2 N1 C6 118.6(6) . . . no
N1 C2 C3 121.6(7) . . . no
Br3 C3 C2 118.3(6) . . . no
Br3 C3 C4 121.6(7) . . . no
C2 C3 C4 120.1(7) . . . no
C3 C4 C5 118.5(7) . . . no
C4 C5 C6 119.1(7) . . . no
N1 C6 C5 122.1(7) . . . no
N1 C2 H2 120.54 . . . no
C3 C2 H2 117.87 . . . no
C3 C4 H4 121.38 . . . no
C5 C4 H4 120.11 . . . no
C4 C5 H5 120.65 . . . no
C6 C5 H5 120.16 . . . no
N1 C6 H6 120.45 . . . no
C5 C6 H6 117.52 . . . no

loop_
_geom_bond_atom_site_label_1
_geom_bond_atom_site_label_2
_geom_bond_distance
_geom_bond_site_symmetry_1
_geom_bond_site_symmetry_2
_geom_bond_publ_flag
Br1 Cu1 2.445(4) . . no
Br3 C3 1.885(8) . . no
Cu1 N1 2.021(6) . . no
N1 C2 1.343(9) . . no
N1 C6 1.337(9) . . no
C2 C3 1.374(10) . . no
C3 C4 1.373(10) . . no
C4 C5 1.369(10) . . no
C5 C6 1.390(10) . . no
C2 H2 1.0830 . . no
C4 H4 1.0829 . . no
C5 H5 1.0830 . . no
C6 H6 1.0830 . . no

loop_
_geom_torsion_atom_site_label_1
_geom_torsion_atom_site_label_2
_geom_torsion_atom_site_label_3
_geom_torsion_atom_site_label_4
_geom_torsion
_geom_torsion_site_symmetry_1
_geom_torsion_site_symmetry_2
_geom_torsion_site_symmetry_3
_geom_torsion_site_symmetry_4
_geom_torsion_publ_flag
Br1 Cu1 N1 C2 61.2(5) . . . . no
Br1 Cu1 N1 C6 -116.1(5) . . . . no
Br1 Cu1 N1 C2 -118.8(5) 1_566 . . . no
Br1 Cu1 N1 C6 63.9(5) 1_566 . . . no
Cu1 N1 C2 C3 -177.4(6) . . . . no
C6 N1 C2 C3 -0.1(11) . . . . no
Cu1 N1 C6 C5 177.5(6) . . . . no
C2 N1 C6 C5 0.1(11) . . . . no
N1 C2 C3 Br3 178.6(6) . . . . no
N1 C2 C3 C4 -0.4(12) . . . . no
Br3 C3 C4 C5 -178.4(6) . . . . no
C2 C3 C4 C5 0.5(12) . . . . no
C3 C4 C5 C6 -0.4(11) . . . . no
C4 C5 C6 N1 0.1(12) . . . . no
Cu1 N1 C2 H2 2.01 . . . . no
C6 N1 C2 H2 179.31 . . . . no
Cu1 N1 C6 H6 -2.97 . . . . no
C2 N1 C6 H6 179.73 . . . . no
H2 C2 C3 Br3 -0.79 . . . . no
H2 C2 C3 C4 -179.64 . . . . no
Br3 C3 C4 H4 -0.79 . . . . no
C2 C3 C4 H4 178.02 . . . . no
C3 C4 C5 H5 179.94 . . . . no
H4 C4 C5 C6 -177.88 . . . . no
H4 C4 C5 H5 2.20 . . . . no
C4 C5 C6 H6 -179.61 . . . . no
H5 C5 C6 N1 179.74 . . . . no
H5 C5 C6 H6 0.31 . . . . no
